data_4129594
loop_
_publ_author_name
'Chen, Chi'
'Hecht, Maxwell B.'
'Kavara, Aydin'
'Brennessel, William W.'
'Mercado, Brandon Q.'
'Weix, Daniel J.'
'Holland, Patrick L.'

_publ_contact_author
;
 Prof. Patrick L. Holland         
 The Department of Chemistry 
 Yale University 
 P. O. Box 208107 
 New Haven 
 Connecticut 06520 USA.
;
_publ_section_title
;
 Rapid, Regioconvergent, Solvent-Free Alkene Hydrosilylation with a Cobalt
 Catalyst.
;
_journal_issue 41
_journal_name_full 'Journal of the American Chemical Society'
_journal_page_first 13244
_journal_page_last 13247
_journal_paper_doi 10.1021/jacs.5b08611
_journal_volume 137
_journal_year 2015
_chemical_formula_moiety 'C27 H31 Co N2'
_chemical_formula_sum 'C27 H31 Co N2'
_chemical_formula_weight 442.47
_space_group_crystal_system orthorhombic
_space_group_IT_number 41
_space_group_name_Hall 'A 2 -2ab'
_space_group_name_H-M_alt 'A e a 2'
_atom_sites_solution_hydrogens mixed
_atom_sites_solution_primary direct
_atom_sites_solution_secondary difmap
_audit_creation_method SHELXL-2014/6
_cell_angle_alpha 90
_cell_angle_beta 90
_cell_angle_gamma 90
_cell_formula_units_Z 4
_cell_length_a 16.0692(4)
_cell_length_b 16.4154(9)
_cell_length_c 8.5810(7)
_cell_measurement_reflns_used 26800
_cell_measurement_temperature 93(2)
_cell_measurement_theta_max 27.5
_cell_measurement_theta_min 3.5
_cell_volume 2263.5(2)
_computing_cell_refinement 'CrystalClear-SM Expert 2.0 r15 (Rigaku, 2011)'
_computing_data_collection 'CrystalClear-SM Expert 2.0 r15 (Rigaku, 2011)'
_computing_data_reduction 'CrystalClear-SM Expert 2.0 r15 (Rigaku, 2011)'
_computing_molecular_graphics
;
 'Rigaku R-AXIS RAPID, Rigaku R_AXIS RAPID imaging plate' 
;
_computing_publication_material 'SHELXL-2013 (Sheldrick, 2013)'
_computing_structure_refinement 'SHELXL-2014/6 (Sheldrick, 2014)'
_computing_structure_solution 'SHELXS-2013 (Sheldrick, 2013)'
_diffrn_ambient_temperature 93(2)
_diffrn_detector_area_resol_mean 10
_diffrn_measured_fraction_theta_full 0.996
_diffrn_measured_fraction_theta_max 0.997
_diffrn_measurement_device_type 'Rigaku R-AXIS RAPID imaging plate'
_diffrn_measurement_method \w
_diffrn_radiation_type MoK\a
_diffrn_radiation_wavelength 0.71075
_diffrn_reflns_av_R_equivalents 0.0558
_diffrn_reflns_av_unetI/netI 0.0253
_diffrn_reflns_Laue_measured_fraction_full 0.996
_diffrn_reflns_Laue_measured_fraction_max 0.997
_diffrn_reflns_limit_h_max 20
_diffrn_reflns_limit_h_min -20
_diffrn_reflns_limit_k_max 21
_diffrn_reflns_limit_k_min -21
_diffrn_reflns_limit_l_max 11
_diffrn_reflns_limit_l_min -11
_diffrn_reflns_number 33422
_diffrn_reflns_point_group_measured_fraction_full 0.998
_diffrn_reflns_point_group_measured_fraction_max 0.997
_diffrn_reflns_theta_full 25.242
_diffrn_reflns_theta_max 27.487
_diffrn_reflns_theta_min 3.549
_diffrn_source 'Sealed Tube'
_exptl_absorpt_coefficient_mu 0.774
_exptl_absorpt_correction_T_max 0.970
_exptl_absorpt_correction_T_min 0.783
_exptl_absorpt_correction_type multi-scan
_exptl_absorpt_process_details 'Jacobson, R. (1998) Private Communication'
_exptl_crystal_colour Red
_exptl_crystal_density_diffrn 1.298
_exptl_crystal_density_method 'not measured'
_exptl_crystal_description Block
_exptl_crystal_F_000 936
_exptl_crystal_size_max 0.250
_exptl_crystal_size_mid 0.250
_exptl_crystal_size_min 0.040
_refine_diff_density_max 0.246
_refine_diff_density_min -0.299
_refine_diff_density_rms 0.048
_refine_ls_abs_structure_details
;
 Flack x determined using 1058 quotients [(I+)-(I-)]/[(I+)+(I-)] 
 (Parsons, Flack and Wagner, Acta Cryst. B69 (2013) 249-259). 
;
_refine_ls_abs_structure_Flack 0.014(8)
_refine_ls_extinction_method none
_refine_ls_goodness_of_fit_ref 1.089
_refine_ls_hydrogen_treatment mixed
_refine_ls_matrix_type full
_refine_ls_number_parameters 149
_refine_ls_number_reflns 2583
_refine_ls_number_restraints 1
_refine_ls_restrained_S_all 1.089
_refine_ls_R_factor_all 0.0324
_refine_ls_R_factor_gt 0.0290
_refine_ls_shift/su_max 0.000
_refine_ls_shift/su_mean 0.000
_refine_ls_structure_factor_coef Fsqd
_refine_ls_weighting_details 'w=1/[\s^2^(Fo^2^)+(0.0204P)^2^+2.8865P] where P=(Fo^2^+2Fc^2^)/3'
_refine_ls_weighting_scheme calc
_refine_ls_wR_factor_gt 0.0635
_refine_ls_wR_factor_ref 0.0650
_reflns_Friedel_coverage 0.870
_reflns_Friedel_fraction_full 0.999
_reflns_Friedel_fraction_max 0.998
_reflns_number_gt 2392
_reflns_number_total 2583
_reflns_threshold_expression 'I > 2\s(I)'
_cod_data_source_file ja5b08611_si_001.cif
_cod_data_source_block spider-14135
_cod_original_sg_symbol_Hall 'A 2 -2ac'
_cod_original_sg_symbol_H-M 'A b a 2'
_cod_database_code 4129594
_shelxl_version_number 2014/6
_shelx_space_group_comment
;
The symmetry employed for this shelxl refinement is uniquely defined 
by the following loop, which should always be used as a source of 
symmetry information in preference to the above space-group names. 
They are only intended as comments. 
;
_shelx_estimated_absorpt_t_max 0.970
_shelx_estimated_absorpt_t_min 0.830

loop_
_space_group_symop_operation_xyz
'x, y, z'
'-x, -y, z'
'x+1/2, -y+1/2, z'
'-x+1/2, y+1/2, z'
'x, y+1/2, z+1/2'
'-x, -y+1/2, z+1/2'
'x+1/2, -y+1, z+1/2'
'-x+1/2, y+1, z+1/2'

loop_
_atom_site_label
_atom_site_type_symbol
_atom_site_fract_x
_atom_site_fract_y
_atom_site_fract_z
_atom_site_U_iso_or_equiv
_atom_site_adp_type
_atom_site_occupancy
_atom_site_site_symmetry_order
_atom_site_calc_flag
_atom_site_refinement_flags_posn
_atom_site_refinement_flags_adp
_atom_site_refinement_flags_occupancy
Co1 Co 0.5000 0.5000 0.59377(7) 0.01349(12) Uani 1 2 d S T P
N11 N 0.54922(16) 0.42720(15) 0.4299(3) 0.0168(5) Uani 1 1 d . . .
C11 C 0.54328(18) 0.43806(17) 0.2781(3) 0.0190(6) Uani 1 1 d . . .
H11 H 0.5713 0.3998 0.2137 0.023 Uiso 1 1 calc R U .
C21 C 0.5000 0.5000 0.2030(5) 0.0214(8) Uani 1 2 d S T P
H21 H 0.5000 0.5000 0.0923 0.026 Uiso 1 2 calc R U P
C12 C 0.59806(17) 0.35831(16) 0.4800(3) 0.0169(5) Uani 1 1 d . . .
C22 C 0.55851(18) 0.28447(16) 0.5143(3) 0.0182(6) Uani 1 1 d . . .
C32 C 0.60630(18) 0.22122(15) 0.5776(4) 0.0211(6) Uani 1 1 d . . .
H32 H 0.5802 0.1707 0.6006 0.025 Uiso 1 1 calc R U .
C42 C 0.69111(17) 0.23041(16) 0.6079(4) 0.0237(6) Uani 1 1 d . . .
C52 C 0.72856(17) 0.30360(18) 0.5697(4) 0.0254(7) Uani 1 1 d . . .
H52 H 0.7865 0.3102 0.5881 0.030 Uiso 1 1 calc R U .
C62 C 0.68384(18) 0.36795(18) 0.5051(3) 0.0211(6) Uani 1 1 d . . .
C72 C 0.46674(19) 0.27309(17) 0.4860(4) 0.0235(6) Uani 1 1 d . . .
H72A H 0.4367 0.3221 0.5191 0.035 Uiso 1 1 calc R U .
H72B H 0.4468 0.2261 0.5458 0.035 Uiso 1 1 calc R U .
H72C H 0.4570 0.2637 0.3747 0.035 Uiso 1 1 calc R U .
C82 C 0.7404(2) 0.1621(2) 0.6820(4) 0.0340(8) Uani 1 1 d . . .
H82A H 0.7023 0.1192 0.7165 0.051 Uiso 1 1 calc R U .
H82B H 0.7713 0.1832 0.7718 0.051 Uiso 1 1 calc R U .
H82C H 0.7795 0.1397 0.6056 0.051 Uiso 1 1 calc R U .
C92 C 0.72619(18) 0.44727(19) 0.4646(4) 0.0278(7) Uani 1 1 d . . .
H92A H 0.7325 0.4513 0.3512 0.042 Uiso 1 1 calc R U .
H92B H 0.7812 0.4491 0.5139 0.042 Uiso 1 1 calc R U .
H92C H 0.6924 0.4929 0.5023 0.042 Uiso 1 1 calc R U .
C13 C 0.56191(19) 0.43892(19) 0.7984(4) 0.0191(6) Uani 1 1 d . . .
H13 H 0.600(2) 0.400(2) 0.800(4) 0.023 Uiso 1 1 d . U .
C23 C 0.4776(2) 0.41721(18) 0.7940(3) 0.0190(6) Uani 1 1 d . . .
H23 H 0.464(2) 0.364(2) 0.792(4) 0.023 Uiso 1 1 d . U .
C33 C 0.41545(18) 0.47806(18) 0.7910(3) 0.0186(6) Uani 1 1 d . . .
H33 H 0.360(2) 0.463(2) 0.792(4) 0.022 Uiso 1 1 d . U .

loop_
_atom_site_aniso_label
_atom_site_aniso_U_11
_atom_site_aniso_U_22
_atom_site_aniso_U_33
_atom_site_aniso_U_23
_atom_site_aniso_U_13
_atom_site_aniso_U_12
Co1 0.0160(2) 0.0129(2) 0.0116(2) 0.000 0.000 0.00138(19)
N11 0.0194(12) 0.0140(11) 0.0169(12) -0.0004(9) 0.0026(10) 0.0010(10)
C11 0.0254(15) 0.0150(13) 0.0167(14) -0.0013(11) 0.0037(12) -0.0003(11)
C21 0.032(2) 0.0200(19) 0.0121(17) 0.000 0.000 0.0009(18)
C12 0.0200(13) 0.0138(12) 0.0170(13) -0.0013(10) 0.0031(11) 0.0034(11)
C22 0.0230(14) 0.0152(12) 0.0164(14) -0.0014(11) 0.0021(11) 0.0027(11)
C32 0.0304(14) 0.0153(11) 0.0175(14) 0.0000(12) 0.0021(13) 0.0022(10)
C42 0.0273(13) 0.0215(12) 0.0224(16) -0.0023(13) 0.0000(14) 0.0096(11)
C52 0.0205(13) 0.0268(13) 0.0287(17) -0.0016(13) 0.0035(13) 0.0068(11)
C62 0.0202(14) 0.0206(14) 0.0226(15) -0.0026(12) 0.0049(12) 0.0008(11)
C72 0.0254(15) 0.0194(15) 0.0255(15) 0.0006(12) -0.0039(13) -0.0041(12)
C82 0.0371(19) 0.0286(17) 0.036(2) 0.0030(14) -0.0048(16) 0.0145(16)
C92 0.0196(15) 0.0267(16) 0.0372(18) 0.0002(14) 0.0063(13) -0.0022(12)
C13 0.0199(14) 0.0226(14) 0.0148(14) 0.0019(12) 0.0000(11) 0.0056(12)
C23 0.0284(15) 0.0153(13) 0.0134(13) 0.0000(11) 0.0048(11) -0.0038(12)
C33 0.0163(13) 0.0249(14) 0.0147(12) -0.0005(11) 0.0041(11) -0.0039(11)

loop_
_atom_type_symbol
_atom_type_description
_atom_type_scat_dispersion_real
_atom_type_scat_dispersion_imag
_atom_type_scat_source
C C 0.0033 0.0016 'International Tables Vol C Tables 4.2.6.8 and 6.1.1.4'
H H 0.0000 0.0000 'International Tables Vol C Tables 4.2.6.8 and 6.1.1.4'
Co Co 0.3494 0.9721 'International Tables Vol C Tables 4.2.6.8 and 6.1.1.4'
N N 0.0061 0.0033 'International Tables Vol C Tables 4.2.6.8 and 6.1.1.4'

loop_
_geom_angle_atom_site_label_1
_geom_angle_atom_site_label_2
_geom_angle_atom_site_label_3
_geom_angle
_geom_angle_site_symmetry_1
_geom_angle_site_symmetry_3
N11 Co1 N11 91.07(15) . 2_665
N11 Co1 C13 96.15(10) 2_665 2_665
N11 Co1 C13 169.89(11) 2_665 .
N11 Co1 C13 169.89(11) . 2_665
N11 Co1 C13 96.14(10) . .
N11 Co1 C23 103.98(10) . .
N11 Co1 C23 147.42(12) . 2_665
N11 Co1 C23 147.43(12) 2_665 .
N11 Co1 C23 103.98(10) 2_665 2_665
N11 Co1 C33 113.15(11) . 2_665
N11 Co1 C33 113.15(11) 2_665 .
N11 Co1 C33 133.21(11) . .
N11 Co1 C33 133.21(11) 2_665 2_665
C13 Co1 C13 77.63(16) 2_665 .
C23 Co1 C13 66.29(11) 2_665 .
C23 Co1 C13 66.29(11) . 2_665
C23 Co1 C13 36.49(11) . .
C23 Co1 C13 36.49(11) 2_665 2_665
C23 Co1 C23 78.58(15) . 2_665
C33 Co1 C13 66.44(11) . .
C33 Co1 C13 66.44(11) 2_665 2_665
C33 Co1 C13 36.94(11) . 2_665
C33 Co1 C13 36.94(11) 2_665 .
C33 Co1 C23 37.28(11) 2_665 2_665
C33 Co1 C23 37.28(11) . .
C33 Co1 C23 66.72(11) 2_665 .
C33 Co1 C23 66.72(11) . 2_665
C33 Co1 C33 79.41(15) 2_665 .
C11 N11 Co1 125.7(2) . .
C11 N11 C12 116.1(2) . .
C12 N11 Co1 118.19(18) . .
N11 C11 H11 116.8 . .
N11 C11 C21 126.4(3) . .
C21 C11 H11 116.8 . .
C11 C21 C11 124.8(4) 2_665 .
C11 C21 H21 117.6 . .
C11 C21 H21 117.6 2_665 .
C22 C12 N11 119.6(2) . .
C22 C12 C62 120.7(3) . .
C62 C12 N11 119.5(3) . .
C12 C22 C32 118.3(3) . .
C12 C22 C72 121.2(2) . .
C32 C22 C72 120.5(3) . .
C22 C32 H32 119.1 . .
C42 C32 C22 121.8(3) . .
C42 C32 H32 119.1 . .
C32 C42 C82 120.6(3) . .
C52 C42 C32 118.3(3) . .
C52 C42 C82 121.0(3) . .
C42 C52 H52 119.0 . .
C42 C52 C62 121.9(3) . .
C62 C52 H52 119.0 . .
C12 C62 C92 120.3(3) . .
C52 C62 C12 118.8(3) . .
C52 C62 C92 120.9(3) . .
C22 C72 H72A 109.5 . .
C22 C72 H72B 109.5 . .
C22 C72 H72C 109.5 . .
H72A C72 H72B 109.5 . .
H72A C72 H72C 109.5 . .
H72B C72 H72C 109.5 . .
C42 C82 H82A 109.5 . .
C42 C82 H82B 109.5 . .
C42 C82 H82C 109.5 . .
H82A C82 H82B 109.5 . .
H82A C82 H82C 109.5 . .
H82B C82 H82C 109.5 . .
C62 C92 H92A 109.5 . .
C62 C92 H92B 109.5 . .
C62 C92 H92C 109.5 . .
H92A C92 H92B 109.5 . .
H92A C92 H92C 109.5 . .
H92B C92 H92C 109.5 . .
Co1 C13 H13 130(2) . .
C23 C13 Co1 70.47(17) . .
C23 C13 H13 119(2) . .
C23 C13 C33 119.6(3) . 2_665
C33 C13 Co1 69.49(16) 2_665 .
C33 C13 H13 121(2) 2_665 .
Co1 C23 H23 128(2) . .
C13 C23 Co1 73.04(17) . .
C13 C23 H23 119(2) . .
C13 C23 C33 120.3(3) . .
C33 C23 Co1 70.60(17) . .
C33 C23 H23 121(2) . .
Co1 C33 H33 130(2) . .
C13 C33 Co1 73.57(17) 2_665 .
C13 C33 C23 119.9(3) 2_665 .
C13 C33 H33 120(2) 2_665 .
C23 C33 Co1 72.12(16) . .
C23 C33 H33 120(2) . .

loop_
_geom_bond_atom_site_label_1
_geom_bond_atom_site_label_2
_geom_bond_distance
_geom_bond_site_symmetry_2
Co1 N11 2.008(3) .
Co1 N11 2.008(3) 2_665
Co1 C13 2.253(3) .
Co1 C13 2.253(3) 2_665
Co1 C23 2.220(3) 2_665
Co1 C23 2.220(3) .
Co1 C33 2.200(3) .
Co1 C33 2.200(3) 2_665
N11 C11 1.318(4) .
N11 C12 1.442(4) .
C11 H11 0.9500 .
C11 C21 1.390(3) .
C21 C11 1.390(3) 2_665
C21 H21 0.9500 .
C12 C22 1.400(4) .
C12 C62 1.404(4) .
C22 C32 1.401(4) .
C22 C72 1.506(4) .
C32 H32 0.9500 .
C32 C42 1.396(4) .
C42 C52 1.383(4) .
C42 C82 1.512(4) .
C52 H52 0.9500 .
C52 C62 1.393(4) .
C62 C92 1.510(4) .
C72 H72A 0.9800 .
C72 H72B 0.9800 .
C72 H72C 0.9800 .
C82 H82A 0.9800 .
C82 H82B 0.9800 .
C82 H82C 0.9800 .
C92 H92A 0.9800 .
C92 H92B 0.9800 .
C92 H92C 0.9800 .
C13 H13 0.88(3) .
C13 C23 1.401(4) .
C13 C33 1.412(4) 2_665
C23 H23 0.90(4) .
C23 C33 1.413(4) .
C33 C13 1.412(4) 2_665
C33 H33 0.93(3) .

loop_
_geom_torsion_atom_site_label_1
_geom_torsion_atom_site_label_2
_geom_torsion_atom_site_label_3
_geom_torsion_atom_site_label_4
_geom_torsion
_geom_torsion_site_symmetry_1
_geom_torsion_site_symmetry_4
Co1 N11 C11 C21 -2.2(4) . .
Co1 N11 C12 C22 86.7(3) . .
Co1 N11 C12 C62 -88.5(3) . .
Co1 C13 C23 C33 -54.5(3) . .
Co1 C23 C33 C13 -58.1(3) . 2_665
N11 C11 C21 C11 1.2(2) . 2_665
N11 C12 C22 C32 -173.6(3) . .
N11 C12 C22 C72 5.7(4) . .
N11 C12 C62 C52 173.0(3) . .
N11 C12 C62 C92 -6.2(4) . .
C11 N11 C12 C22 -95.5(3) . .
C11 N11 C12 C62 89.4(3) . .
C12 N11 C11 C21 -179.8(2) . .
C12 C22 C32 C42 0.5(4) . .
C22 C12 C62 C52 -2.1(4) . .
C22 C12 C62 C92 178.7(3) . .
C22 C32 C42 C52 -1.8(5) . .
C22 C32 C42 C82 177.7(3) . .
C32 C42 C52 C62 1.1(5) . .
C42 C52 C62 C12 0.8(5) . .
C42 C52 C62 C92 179.9(3) . .
C62 C12 C22 C32 1.5(4) . .
C62 C12 C22 C72 -179.2(3) . .
C72 C22 C32 C42 -178.8(3) . .
C82 C42 C52 C62 -178.3(3) . .
C13 C23 C33 Co1 55.7(3) . .
C13 C23 C33 C13 -2.4(4) . 2_665
C33 C13 C23 Co1 51.0(3) 2_665 .
C33 C13 C23 C33 -3.5(4) 2_665 .
